data_7010541
loop_
_publ_author_name
'Yamamoto, Youhei'
'Suzuki, Takayoshi'
'Kaizaki, Sumio'

_publ_section_title
;
 Crystal structures, magnetic and spectroscopic properties of
 manganese(II), cobalt(II), nickel(II) and zinc(II) dichloro complexes
 bearing two 2-pyridyl-substituted imino nitroxides&#x200A;&#x2020;
;
_journal_issue 10
_journal_name_full 'Journal of the Chemical Society, Dalton Transactions'
_journal_page_first 1566
_journal_paper_doi 10.1039/b010243l
_journal_year 2001
_chemical_formula_moiety '(Co Cl2 (C12 H16 N3 O)2)'
_chemical_formula_sum 'C24 H32 Cl2 Co N6 O2'
_chemical_formula_weight 566.39
_chemical_melting_point 220
_chemical_name_common '[CoCl~2~(IM2py)~2~]'
_chemical_name_systematic
;
Dichlorobis(2-(2-pyridyl)-4,4,5,5-tetramethylimidazpline-1-oxy)cobalt(II)
;
_space_group_IT_number 15
_symmetry_cell_setting monoclinic
_symmetry_space_group_name_Hall '-C 2yc'
_symmetry_space_group_name_H-M 'C 1 2/c 1'
_atom_sites_solution_hydrogens geom
_atom_sites_solution_primary direct
_atom_sites_solution_secondary difmap
_audit_creation_method SHELXL-97
_cell_angle_alpha 90.00
_cell_angle_beta 101.837(4)
_cell_angle_gamma 90.00
_cell_formula_units_Z 4
_cell_length_a 18.5308(8)
_cell_length_b 8.9969(5)
_cell_length_c 15.9308(10)
_cell_measurement_reflns_used 2807
_cell_measurement_temperature 293(2)
_cell_measurement_theta_max 27.48
_cell_measurement_theta_min 2.25
_cell_volume 2599.5(2)
_computing_cell_refinement PROCESS
_computing_data_collection PROCESS
_computing_data_reduction 'teXsan Ver. 1.10'
_computing_molecular_graphics ORTEP
_computing_publication_material 'SHELXL-97 (Sheldrick, 1997)'
_computing_structure_refinement 'SHELXL-97 (Sheldrick, 1997)'
_computing_structure_solution 'SHELXS-86 (Sheldrick, 1990)'
_diffrn_ambient_temperature 293(2)
_diffrn_detector_area_resol_mean '100 x 100 pixel'
_diffrn_measured_fraction_theta_full 0.938
_diffrn_measured_fraction_theta_max 0.938
_diffrn_measurement_device_type 'Rigaku RAXIS-RAPID Imaging Plate'
_diffrn_measurement_method \w
_diffrn_radiation_monochromator graphite
_diffrn_radiation_source 'fine-focus sealed tube'
_diffrn_radiation_type 'Mo K\a'
_diffrn_radiation_wavelength 0.71069
_diffrn_reflns_av_R_equivalents 0.0000
_diffrn_reflns_av_sigmaI/netI 0.0606
_diffrn_reflns_limit_h_max 23
_diffrn_reflns_limit_h_min 0
_diffrn_reflns_limit_k_max 11
_diffrn_reflns_limit_k_min 0
_diffrn_reflns_limit_l_max 20
_diffrn_reflns_limit_l_min -20
_diffrn_reflns_number 2807
_diffrn_reflns_theta_full 27.48
_diffrn_reflns_theta_max 27.48
_diffrn_reflns_theta_min 2.25
_exptl_absorpt_coefficient_mu 0.899
_exptl_absorpt_correction_type none
_exptl_crystal_colour 'dark red'
_exptl_crystal_density_diffrn 1.447
_exptl_crystal_density_method 'not measured'
_exptl_crystal_description plate
_exptl_crystal_F_000 1180
_exptl_crystal_size_max 0.50
_exptl_crystal_size_mid 0.15
_exptl_crystal_size_min 0.04
_refine_diff_density_max 0.423
_refine_diff_density_min -0.214
_refine_diff_density_rms 0.072
_refine_ls_extinction_method none
_refine_ls_goodness_of_fit_ref 0.930
_refine_ls_hydrogen_treatment constr
_refine_ls_matrix_type full
_refine_ls_number_parameters 163
_refine_ls_number_reflns 2807
_refine_ls_number_restraints 0
_refine_ls_restrained_S_all 0.930
_refine_ls_R_factor_all 0.0557
_refine_ls_R_factor_gt 0.0363
_refine_ls_shift/su_max 0.000
_refine_ls_shift/su_mean 0.000
_refine_ls_structure_factor_coef Fsqd
_refine_ls_weighting_details 'calc w=1/[\s^2^(Fo^2^)+(0.0529P)^2^+0.0000P] where P=(Fo^2^+2Fc^2^)/3'
_refine_ls_weighting_scheme calc
_refine_ls_wR_factor_gt 0.0864
_refine_ls_wR_factor_ref 0.0901
_reflns_number_gt 2028
_reflns_number_total 2807
_reflns_threshold_expression 'I > 2\s(I)'
_cod_data_source_file b010243l.txt
_cod_data_source_block coim2py
_cod_database_code 7010541

loop_
_symmetry_equiv_pos_as_xyz
'x, y, z'
'-x, y, -z+1/2'
'x+1/2, y+1/2, z'
'-x+1/2, y+1/2, -z+1/2'
'-x, -y, -z'
'x, -y, z-1/2'
'-x+1/2, -y+1/2, -z'
'x+1/2, -y+1/2, z-1/2'

loop_
_atom_site_label
_atom_site_type_symbol
_atom_site_fract_x
_atom_site_fract_y
_atom_site_fract_z
_atom_site_U_iso_or_equiv
_atom_site_adp_type
_atom_site_occupancy
_atom_site_symmetry_multiplicity
_atom_site_calc_flag
_atom_site_refinement_flags
_atom_site_disorder_assembly
_atom_site_disorder_group
Co Co 0.0000 0.18060(4) 0.7500 0.03708(13) Uani 1 2 d S . .
Cl Cl -0.10015(4) 0.00838(7) 0.70611(4) 0.0622(2) Uani 1 1 d . . .
O O -0.15403(11) 0.4815(3) 0.48539(11) 0.0814(6) Uani 1 1 d . . .
N1 N -0.07883(9) 0.35237(19) 0.68844(10) 0.0388(4) Uani 1 1 d . . .
N2 N -0.13940(10) 0.4482(2) 0.56451(12) 0.0504(5) Uani 1 1 d . . .
N3 N 0.01788(9) 0.19659(19) 0.61979(10) 0.0393(4) Uani 1 1 d . . .
C1 C -0.08161(11) 0.3618(2) 0.60720(13) 0.0396(5) Uani 1 1 d . . .
C2 C -0.13718(12) 0.4506(3) 0.71140(14) 0.0452(5) Uani 1 1 d . . .
C3 C -0.19076(12) 0.4798(3) 0.62328(15) 0.0484(5) Uani 1 1 d . . .
C4 C -0.17442(16) 0.3735(3) 0.77607(18) 0.0704(8) Uani 1 1 d . . .
H4A H -0.1412 0.3707 0.8309 0.078 Uiso 1 1 calc R . .
H4B H -0.1874 0.2739 0.7572 0.078 Uiso 1 1 calc R . .
H4C H -0.2181 0.4272 0.7809 0.078 Uiso 1 1 calc R . .
C5 C -0.09884(15) 0.5895(3) 0.75105(18) 0.0665(7) Uani 1 1 d . . .
H5A H -0.0764 0.6394 0.7097 0.078 Uiso 1 1 calc R . .
H5B H -0.0616 0.5631 0.8001 0.078 Uiso 1 1 calc R . .
H5C H -0.1342 0.6543 0.7686 0.078 Uiso 1 1 calc R . .
C6 C -0.25260(15) 0.3652(3) 0.6015(2) 0.0749(8) Uani 1 1 d . . .
H6A H -0.2778 0.3778 0.5430 0.078 Uiso 1 1 calc R . .
H6B H -0.2868 0.3787 0.6387 0.078 Uiso 1 1 calc R . .
H6C H -0.2321 0.2669 0.6092 0.078 Uiso 1 1 calc R . .
C7 C -0.22076(15) 0.6351(3) 0.6086(2) 0.0711(8) Uani 1 1 d . . .
H7A H -0.2497 0.6431 0.5515 0.078 Uiso 1 1 calc R . .
H7B H -0.1806 0.7045 0.6158 0.078 Uiso 1 1 calc R . .
H7C H -0.2511 0.6569 0.6492 0.078 Uiso 1 1 calc R . .
C8 C -0.02955(11) 0.2821(2) 0.56455(13) 0.0403(5) Uani 1 1 d . . .
C9 C -0.02957(14) 0.2888(3) 0.47804(15) 0.0552(6) Uani 1 1 d . . .
H9 H -0.0632 0.3484 0.4416 0.078 Uiso 1 1 calc R . .
C10 C 0.02162(14) 0.2047(3) 0.44657(15) 0.0589(7) Uani 1 1 d . . .
H10 H 0.0223 0.2060 0.3884 0.078 Uiso 1 1 calc R . .
C11 C 0.07073(13) 0.1205(3) 0.50137(15) 0.0528(6) Uani 1 1 d . . .
H11 H 0.1061 0.0652 0.4813 0.078 Uiso 1 1 calc R . .
C12 C 0.06767(12) 0.1176(3) 0.58785(15) 0.0477(5) Uani 1 1 d . . .
H12 H 0.1013 0.0590 0.6249 0.078 Uiso 1 1 calc R . .

loop_
_atom_site_aniso_label
_atom_site_aniso_U_11
_atom_site_aniso_U_22
_atom_site_aniso_U_33
_atom_site_aniso_U_23
_atom_site_aniso_U_13
_atom_site_aniso_U_12
Co 0.0445(2) 0.0357(2) 0.0323(2) 0.000 0.01077(15) 0.000
Cl 0.0716(4) 0.0572(4) 0.0622(4) -0.0181(3) 0.0243(3) -0.0225(3)
O 0.0932(14) 0.1094(17) 0.0402(10) 0.0204(10) 0.0104(9) 0.0373(12)
N1 0.0461(9) 0.0388(10) 0.0334(9) -0.0004(7) 0.0128(7) 0.0044(7)
N2 0.0561(11) 0.0576(12) 0.0376(10) 0.0081(9) 0.0100(8) 0.0138(9)
N3 0.0413(9) 0.0433(10) 0.0346(9) -0.0061(8) 0.0105(7) -0.0005(7)
C1 0.0452(11) 0.0394(12) 0.0348(11) 0.0043(9) 0.0092(8) 0.0025(8)
C2 0.0502(12) 0.0471(13) 0.0421(12) 0.0009(10) 0.0184(9) 0.0110(10)
C3 0.0488(12) 0.0509(14) 0.0469(13) -0.0007(11) 0.0130(10) 0.0083(10)
C4 0.0767(18) 0.083(2) 0.0633(17) 0.0190(15) 0.0429(14) 0.0269(14)
C5 0.0770(18) 0.0621(18) 0.0588(16) -0.0215(14) 0.0106(13) 0.0117(13)
C6 0.0576(16) 0.082(2) 0.085(2) -0.0140(17) 0.0128(14) -0.0020(14)
C7 0.0706(18) 0.0669(18) 0.0759(19) 0.0102(15) 0.0153(14) 0.0262(13)
C8 0.0466(11) 0.0415(12) 0.0347(10) -0.0016(9) 0.0131(8) -0.0004(9)
C9 0.0717(15) 0.0602(16) 0.0366(11) 0.0062(11) 0.0179(10) 0.0066(12)
C10 0.0756(16) 0.0688(18) 0.0402(12) -0.0009(12) 0.0304(12) -0.0001(13)
C11 0.0515(13) 0.0601(15) 0.0536(14) -0.0136(12) 0.0268(11) -0.0035(11)
C12 0.0439(12) 0.0537(14) 0.0479(13) -0.0104(11) 0.0145(9) 0.0008(10)

loop_
_atom_type_symbol
_atom_type_description
_atom_type_scat_dispersion_real
_atom_type_scat_dispersion_imag
_atom_type_scat_source
Co Co 0.3494 0.9721 'International Tables Vol C Tables 4.2.6.8 and 6.1.1.4'
Cl Cl 0.1484 0.1585 'International Tables Vol C Tables 4.2.6.8 and 6.1.1.4'
O O 0.0106 0.0060 'International Tables Vol C Tables 4.2.6.8 and 6.1.1.4'
N N 0.0061 0.0033 'International Tables Vol C Tables 4.2.6.8 and 6.1.1.4'
C C 0.0033 0.0016 'International Tables Vol C Tables 4.2.6.8 and 6.1.1.4'
H H 0.0000 0.0000 'International Tables Vol C Tables 4.2.6.8 and 6.1.1.4'

loop_
_geom_angle_atom_site_label_1
_geom_angle_atom_site_label_2
_geom_angle_atom_site_label_3
_geom_angle
_geom_angle_site_symmetry_1
_geom_angle_site_symmetry_3
_geom_angle_publ_flag
N3 Co N3 172.40(9) 2_556 . ?
N3 Co N1 99.26(6) 2_556 . ?
N3 Co N1 75.32(6) . . ?
N3 Co N1 75.32(6) 2_556 2_556 ?
N3 Co N1 99.26(6) . 2_556 ?
N1 Co N1 91.40(9) . 2_556 ?
N3 Co Cl 93.47(5) 2_556 . ?
N3 Co Cl 91.42(5) . . ?
N1 Co Cl 85.49(5) . . ?
N1 Co Cl 167.76(4) 2_556 . ?
N3 Co Cl 91.42(5) 2_556 2_556 ?
N3 Co Cl 93.47(5) . 2_556 ?
N1 Co Cl 167.75(4) . 2_556 ?
N1 Co Cl 85.48(5) 2_556 2_556 ?
Cl Co Cl 99.92(4) . 2_556 ?
C1 N1 C2 108.93(17) . . ?
C1 N1 Co 112.22(13) . . ?
C2 N1 Co 138.36(13) . . ?
O N2 C1 127.35(19) . . ?
O N2 C3 122.95(19) . . ?
C1 N2 C3 109.11(18) . . ?
C12 N3 C8 117.40(18) . . ?
C12 N3 Co 125.28(15) . . ?
C8 N3 Co 117.00(13) . . ?
N1 C1 N2 113.48(18) . . ?
N1 C1 C8 122.42(19) . . ?
N2 C1 C8 124.05(19) . . ?
N1 C2 C5 106.80(18) . . ?
N1 C2 C4 110.32(19) . . ?
C5 C2 C4 109.5(2) . . ?
N1 C2 C3 103.69(16) . . ?
C5 C2 C3 113.1(2) . . ?
C4 C2 C3 113.0(2) . . ?
N2 C3 C7 110.0(2) . . ?
N2 C3 C6 105.9(2) . . ?
C7 C3 C6 110.8(2) . . ?
N2 C3 C2 99.30(16) . . ?
C7 C3 C2 116.2(2) . . ?
C6 C3 C2 113.5(2) . . ?
C2 C4 H4A 109.5 . . ?
C2 C4 H4B 109.5 . . ?
H4A C4 H4B 109.5 . . ?
C2 C4 H4C 109.5 . . ?
H4A C4 H4C 109.5 . . ?
H4B C4 H4C 109.5 . . ?
C2 C5 H5A 109.5 . . ?
C2 C5 H5B 109.5 . . ?
H5A C5 H5B 109.5 . . ?
C2 C5 H5C 109.5 . . ?
H5A C5 H5C 109.5 . . ?
H5B C5 H5C 109.5 . . ?
C3 C6 H6A 109.5 . . ?
C3 C6 H6B 109.5 . . ?
H6A C6 H6B 109.5 . . ?
C3 C6 H6C 109.5 . . ?
H6A C6 H6C 109.5 . . ?
H6B C6 H6C 109.5 . . ?
C3 C7 H7A 109.5 . . ?
C3 C7 H7B 109.5 . . ?
H7A C7 H7B 109.5 . . ?
C3 C7 H7C 109.5 . . ?
H7A C7 H7C 109.5 . . ?
H7B C7 H7C 109.5 . . ?
N3 C8 C9 122.88(19) . . ?
N3 C8 C1 112.13(17) . . ?
C9 C8 C1 125.0(2) . . ?
C8 C9 C10 118.6(2) . . ?
C8 C9 H9 120.7 . . ?
C10 C9 H9 120.7 . . ?
C11 C10 C9 119.4(2) . . ?
C11 C10 H10 120.3 . . ?
C9 C10 H10 120.3 . . ?
C10 C11 C12 119.3(2) . . ?
C10 C11 H11 120.3 . . ?
C12 C11 H11 120.3 . . ?
N3 C12 C11 122.4(2) . . ?
N3 C12 H12 118.8 . . ?
C11 C12 H12 118.8 . . ?

loop_
_geom_bond_atom_site_label_1
_geom_bond_atom_site_label_2
_geom_bond_distance
_geom_bond_site_symmetry_2
_geom_bond_publ_flag
Co N3 2.1715(16) 2_556 ?
Co N3 2.1716(16) . ?
Co N1 2.2128(17) . ?
Co N1 2.2128(17) 2_556 ?
Co Cl 2.4087(6) . ?
Co Cl 2.4087(6) 2_556 ?
O N2 1.269(2) . ?
N1 C1 1.287(3) . ?
N1 C2 1.498(2) . ?
N2 C1 1.384(3) . ?
N2 C3 1.493(3) . ?
N3 C12 1.344(3) . ?
N3 C8 1.350(3) . ?
C1 C8 1.475(3) . ?
C2 C5 1.511(3) . ?
C2 C4 1.520(3) . ?
C2 C3 1.567(3) . ?
C3 C7 1.504(3) . ?
C3 C6 1.528(4) . ?
C4 H4A 0.9600 . ?
C4 H4B 0.9600 . ?
C4 H4C 0.9600 . ?
C5 H5A 0.9600 . ?
C5 H5B 0.9600 . ?
C5 H5C 0.9600 . ?
C6 H6A 0.9600 . ?
C6 H6B 0.9600 . ?
C6 H6C 0.9600 . ?
C7 H7A 0.9600 . ?
C7 H7B 0.9600 . ?
C7 H7C 0.9600 . ?
C8 C9 1.379(3) . ?
C9 C10 1.385(3) . ?
C9 H9 0.9300 . ?
C10 C11 1.356(4) . ?
C10 H10 0.9300 . ?
C11 C12 1.391(3) . ?
C11 H11 0.9300 . ?
C12 H12 0.9300 . ?

loop_
_geom_torsion_atom_site_label_1
_geom_torsion_atom_site_label_2
_geom_torsion_atom_site_label_3
_geom_torsion_atom_site_label_4
_geom_torsion
_geom_torsion_site_symmetry_1
_geom_torsion_site_symmetry_2
_geom_torsion_site_symmetry_3
_geom_torsion_site_symmetry_4
_geom_torsion_publ_flag
N3 Co N1 C1 -177.24(15) 2_556 . . . ?
N3 Co N1 C1 8.21(14) . . . . ?
N1 Co N1 C1 107.41(16) 2_556 . . . ?
Cl Co N1 C1 -84.45(14) . . . . ?
Cl Co N1 C1 32.4(3) 2_556 . . . ?
N3 Co N1 C2 -6.5(2) 2_556 . . . ?
N3 Co N1 C2 179.0(2) . . . . ?
N1 Co N1 C2 -81.8(2) 2_556 . . . ?
Cl Co N1 C2 86.3(2) . . . . ?
Cl Co N1 C2 -156.86(19) 2_556 . . . ?
N3 Co N3 C12 134.07(17) 2_556 . . . ?
N1 Co N3 C12 179.16(18) . . . . ?
N1 Co N3 C12 90.14(18) 2_556 . . . ?
Cl Co N3 C12 -95.88(17) . . . . ?
Cl Co N3 C12 4.15(17) 2_556 . . . ?
N3 Co N3 C8 -52.62(15) 2_556 . . . ?
N1 Co N3 C8 -7.53(15) . . . . ?
N1 Co N3 C8 -96.55(15) 2_556 . . . ?
Cl Co N3 C8 77.43(15) . . . . ?
Cl Co N3 C8 177.46(15) 2_556 . . . ?
C2 N1 C1 N2 -4.5(3) . . . . ?
Co N1 C1 N2 169.00(15) . . . . ?
C2 N1 C1 C8 177.91(19) . . . . ?
Co N1 C1 C8 -8.6(3) . . . . ?
O N2 C1 N1 177.2(2) . . . . ?
C3 N2 C1 N1 -11.5(3) . . . . ?
O N2 C1 C8 -5.3(4) . . . . ?
C3 N2 C1 C8 166.0(2) . . . . ?
C1 N1 C2 C5 -102.1(2) . . . . ?
Co N1 C2 C5 86.9(2) . . . . ?
C1 N1 C2 C4 138.9(2) . . . . ?
Co N1 C2 C4 -32.0(3) . . . . ?
C1 N1 C2 C3 17.6(2) . . . . ?
Co N1 C2 C3 -153.36(16) . . . . ?
O N2 C3 C7 -45.1(3) . . . . ?
C1 N2 C3 C7 143.1(2) . . . . ?
O N2 C3 C6 74.7(3) . . . . ?
C1 N2 C3 C6 -97.0(2) . . . . ?
O N2 C3 C2 -167.5(2) . . . . ?
C1 N2 C3 C2 20.7(2) . . . . ?
N1 C2 C3 N2 -22.1(2) . . . . ?
C5 C2 C3 N2 93.2(2) . . . . ?
C4 C2 C3 N2 -141.6(2) . . . . ?
N1 C2 C3 C7 -139.9(2) . . . . ?
C5 C2 C3 C7 -24.6(3) . . . . ?
C4 C2 C3 C7 100.6(3) . . . . ?
N1 C2 C3 C6 89.8(2) . . . . ?
C5 C2 C3 C6 -154.8(2) . . . . ?
C4 C2 C3 C6 -29.6(3) . . . . ?
C12 N3 C8 C9 1.3(3) . . . . ?
Co N3 C8 C9 -172.58(18) . . . . ?
C12 N3 C8 C1 179.50(18) . . . . ?
Co N3 C8 C1 5.6(2) . . . . ?
N1 C1 C8 N3 2.3(3) . . . . ?
N2 C1 C8 N3 -175.0(2) . . . . ?
N1 C1 C8 C9 -179.5(2) . . . . ?
N2 C1 C8 C9 3.2(4) . . . . ?
N3 C8 C9 C10 -0.4(4) . . . . ?
C1 C8 C9 C10 -178.4(2) . . . . ?
C8 C9 C10 C11 -1.0(4) . . . . ?
C9 C10 C11 C12 1.4(4) . . . . ?
C8 N3 C12 C11 -0.8(3) . . . . ?
Co N3 C12 C11 172.46(16) . . . . ?
C10 C11 C12 N3 -0.5(4) . . . . ?
